data_7008929
loop_
_publ_author_name
'Hughes, Russell P.'
'Smith, Jeremy M.'
'Liable-Sands, Louise M.'
'Concolino, Thomas E.'
'Lam, Kin-Chung'
'Incarvito, Christopher'
'Rheingold, Arnold L.'

_publ_section_title
;
 Syntheses and crystallographic studies of [Ir(\h5-C5Me5)(L)(RF)I]
 (L&#x2005;=&#x2005;CO, PMe3; RF&#x2005;=&#x2005;CF2CF3, CF2CF2CF3,
 CF2C6F5, CF(CF3)2) complexes. Cone and solid angle steric parameters
 for perfluoroalkyl ligands
;
_journal_issue 6
_journal_name_full 'Journal of the Chemical Society, Dalton Transactions'
_journal_page_first 873
_journal_paper_doi 10.1039/a907057e
_journal_year 2000
_chemical_formula_sum 'C15 H24 F5 I Ir P'
_chemical_formula_weight 649.41
_chemical_name_systematic
; 

 ? 

;
_space_group_IT_number 14
_symmetry_cell_setting monoclinic
_symmetry_space_group_name_Hall '-P 2yn'
_symmetry_space_group_name_H-M 'P 1 21/n 1'
_atom_sites_solution_hydrogens geom
_atom_sites_solution_primary direct
_atom_sites_solution_secondary difmap
_audit_creation_method SHELXL-97
_cell_angle_alpha 90.00
_cell_angle_beta 118.0617(7)
_cell_angle_gamma 90.00
_cell_formula_units_Z 8
_cell_length_a 16.7571(2)
_cell_length_b 15.8571(3)
_cell_length_c 16.8830(2)
_cell_measurement_temperature 173(2)
_cell_measurement_theta_max 25.0
_cell_measurement_theta_min 2.0
_cell_volume 3958.75(10)
_computing_cell_refinement 'Bruker SMART'
_computing_data_collection 'Bruker SMART'
_computing_data_reduction 'Bruker SHELXTL'
_computing_molecular_graphics 'Bruker SHELXTL'
_computing_publication_material 'Bruker SHELXTL'
_computing_structure_refinement 'SHELXL-97 (Sheldrick, 1997)'
_computing_structure_solution 'SHELXS-97 (Sheldrick, 1990)'
_diffrn_ambient_temperature 293(2)
_diffrn_measured_fraction_theta_full 0.823
_diffrn_measured_fraction_theta_max 0.823
_diffrn_measurement_device_type 'CCD area detector'
_diffrn_measurement_method 'phi and omega scans'
_diffrn_radiation_monochromator graphite
_diffrn_radiation_source 'fine-focus sealed tube'
_diffrn_radiation_type MoK\a
_diffrn_radiation_wavelength 0.71073
_diffrn_reflns_av_R_equivalents 0.0531
_diffrn_reflns_av_sigmaI/netI 0.0562
_diffrn_reflns_limit_h_max 19
_diffrn_reflns_limit_h_min -22
_diffrn_reflns_limit_k_max 21
_diffrn_reflns_limit_k_min 0
_diffrn_reflns_limit_l_max 22
_diffrn_reflns_limit_l_min 0
_diffrn_reflns_number 17159
_diffrn_reflns_theta_full 28.33
_diffrn_reflns_theta_max 28.33
_diffrn_reflns_theta_min 1.88
_exptl_absorpt_coefficient_mu 8.424
_exptl_absorpt_correction_T_max 1.000
_exptl_absorpt_correction_T_min 0.440
_exptl_absorpt_correction_type empirical
_exptl_absorpt_process_details DIFABS
_exptl_crystal_colour orange
_exptl_crystal_density_diffrn 2.179
_exptl_crystal_density_method 'not measured'
_exptl_crystal_description block
_exptl_crystal_F_000 2432
_exptl_crystal_size_max 0.40
_exptl_crystal_size_mid 0.30
_exptl_crystal_size_min 0.20
_refine_diff_density_max 2.387
_refine_diff_density_min -3.321
_refine_diff_density_rms 0.280
_refine_ls_extinction_method none
_refine_ls_goodness_of_fit_ref 1.637
_refine_ls_hydrogen_treatment mixed
_refine_ls_matrix_type full
_refine_ls_number_parameters 423
_refine_ls_number_reflns 8123
_refine_ls_number_restraints 0
_refine_ls_restrained_S_all 1.637
_refine_ls_R_factor_all 0.0959
_refine_ls_R_factor_gt 0.0776
_refine_ls_shift/su_max 1.543
_refine_ls_shift/su_mean 0.061
_refine_ls_structure_factor_coef Fsqd
_refine_ls_weighting_details 'calc w=1/[\s^2^(Fo^2^)+(0.1000P)^2^+0.0000P] where P=(Fo^2^+2Fc^2^)/3'
_refine_ls_weighting_scheme calc
_refine_ls_wR_factor_gt 0.2210
_refine_ls_wR_factor_ref 0.2313
_reflns_number_gt 6689
_reflns_number_total 8123
_reflns_threshold_expression >2sigma(I)
_cod_data_source_file a907057e.txt
_cod_data_source_block rph73r
_cod_depositor_comments
;
The following automatic conversions were performed:
'_symmetry_cell_setting' value 'Monoclinic' changed to 'monoclinic'
according to '/home/saulius/struct/CIF-dictionaries/cif_core.dic'
dictionary named 'cif_core.dic' version 2.4.1 from
2010-06-29.

'_exptl_absorpt_correction_type' value 'Empirical' changed to
'empirical' according to
'/home/saulius/struct/CIF-dictionaries/cif_core.dic' dictionary named
'cif_core.dic' version 2.4.1 from 2010-06-29.

Automatic conversion script
Id: cif_fix_enum 1527 2010-12-29 10:47:43Z saulius 
;
_cod_original_cell_volume 3958.75(15)
_cod_original_sg_symbol_H-M P2(1)/n
_cod_database_code 7008929

loop_
_symmetry_equiv_pos_as_xyz
'x, y, z'
'-x+1/2, y+1/2, -z+1/2'
'-x, -y, -z'
'x-1/2, -y-1/2, z-1/2'

loop_
_atom_site_label
_atom_site_type_symbol
_atom_site_fract_x
_atom_site_fract_y
_atom_site_fract_z
_atom_site_U_iso_or_equiv
_atom_site_adp_type
_atom_site_occupancy
_atom_site_symmetry_multiplicity
_atom_site_calc_flag
_atom_site_refinement_flags
_atom_site_disorder_assembly
_atom_site_disorder_group
Ir1 Ir 0.76630(3) 0.03335(3) 0.75451(4) 0.0347(2) Uani 1 1 d . . .
Ir1' Ir 0.74876(3) 0.26775(3) 1.22876(5) 0.0410(2) Uani 1 1 d . . .
P1 P 0.8778(3) 0.0926(3) 0.7315(4) 0.0612(13) Uani 1 1 d . B .
P1' P 0.8695(3) 0.3276(3) 1.2227(4) 0.0533(11) Uani 1 1 d . A .
I1 I 0.8196(2) 0.13385(13) 0.90366(16) 0.1210(10) Uani 0.82 1 d P B .
I1' I 0.78584(17) 0.36657(12) 1.37999(14) 0.0806(6) Uani 0.72 1 d P A .
I1'A I 0.6401(6) 0.3507(7) 1.0604(8) 0.057(3) Uani 0.28 1 d P A 1
I1A I 0.6286(6) 0.1281(5) 0.6128(9) 0.070(4) Uani 0.18 1 d P B 1
C1 C 0.797(2) -0.0894(12) 0.836(2) 0.130(16) Uani 1 1 d . B .
C1' C 0.7924(14) 0.1315(9) 1.2276(19) 0.080(7) Uani 1 1 d . A .
C2 C 0.7143(15) -0.0657(10) 0.8116(17) 0.069(6) Uani 1 1 d . B .
C2' C 0.7171(14) 0.1490(8) 1.1585(17) 0.068(7) Uani 1 1 d . A .
C3 C 0.6674(10) -0.0715(9) 0.7194(15) 0.057(5) Uani 1 1 d . B .
C3' C 0.6466(9) 0.1646(8) 1.1871(12) 0.044(4) Uani 1 1 d . A .
C4 C 0.7172(16) -0.0926(9) 0.6827(14) 0.065(6) Uani 1 1 d . B .
C4' C 0.6893(10) 0.1680(10) 1.2796(12) 0.047(4) Uani 1 1 d . A .
C5 C 0.810(2) -0.0971(11) 0.760(3) 0.122(15) Uani 1 1 d . B .
C5' C 0.7847(10) 0.1489(8) 1.3074(16) 0.064(6) Uani 1 1 d . A .
C6 C 0.886(2) -0.0986(18) 0.929(3) 0.23(3) Uani 1 1 d . . .
H6A H 0.8880 -0.1538 0.9531 0.346 Uiso 1 1 calc R B .
H6B H 0.8862 -0.0568 0.9700 0.346 Uiso 1 1 calc R . .
H6C H 0.9380 -0.0908 0.9197 0.346 Uiso 1 1 calc R . .
C6' C 0.8781(15) 0.0998(13) 1.235(3) 0.161(18) Uani 1 1 d . . .
H6'A H 0.8765 0.0393 1.2322 0.241 Uiso 1 1 calc R A .
H6'B H 0.9273 0.1176 1.2911 0.241 Uiso 1 1 calc R . .
H6'C H 0.8866 0.1218 1.1865 0.241 Uiso 1 1 calc R . .
C7 C 0.674(3) -0.0561(14) 0.871(2) 0.18(2) Uani 1 1 d . . .
H7A H 0.6602 -0.1107 0.8857 0.277 Uiso 1 1 calc R B .
H7B H 0.6202 -0.0232 0.8420 0.277 Uiso 1 1 calc R . .
H7C H 0.7167 -0.0282 0.9253 0.277 Uiso 1 1 calc R . .
C7' C 0.6969(18) 0.1221(19) 1.0658(19) 0.118(10) Uani 1 1 d . . .
H7'A H 0.6879 0.0621 1.0602 0.177 Uiso 1 1 calc R A .
H7'B H 0.7466 0.1369 1.0553 0.177 Uiso 1 1 calc R . .
H7'C H 0.6431 0.1499 1.0225 0.177 Uiso 1 1 calc R . .
C8 C 0.5635(15) -0.0704(18) 0.670(3) 0.24(3) Uani 1 1 d . . .
H8A H 0.5411 -0.1267 0.6667 0.363 Uiso 1 1 calc R B .
H8B H 0.5429 -0.0492 0.6099 0.363 Uiso 1 1 calc R . .
H8C H 0.5416 -0.0348 0.7012 0.363 Uiso 1 1 calc R . .
C8' C 0.5437(12) 0.1649(12) 1.1205(16) 0.079(6) Uani 1 1 d . . .
H8'A H 0.5196 0.1093 1.1169 0.119 Uiso 1 1 calc R A .
H8'B H 0.5344 0.1819 1.0622 0.119 Uiso 1 1 calc R . .
H8'C H 0.5136 0.2037 1.1412 0.119 Uiso 1 1 calc R . .
C9 C 0.695(4) -0.1117(17) 0.595(3) 0.26(3) Uani 1 1 d . . .
H9A H 0.6790 -0.1704 0.5840 0.395 Uiso 1 1 calc R B .
H9B H 0.7453 -0.1002 0.5848 0.395 Uiso 1 1 calc R . .
H9C H 0.6440 -0.0780 0.5553 0.395 Uiso 1 1 calc R . .
C9' C 0.6419(19) 0.1792(13) 1.3330(18) 0.102(9) Uani 1 1 d . . .
H9'A H 0.6234 0.1252 1.3444 0.153 Uiso 1 1 calc R A .
H9'B H 0.5896 0.2141 1.3006 0.153 Uiso 1 1 calc R . .
H9'C H 0.6816 0.2058 1.3890 0.153 Uiso 1 1 calc R . .
C10' C 0.8487(16) 0.1365(12) 1.4035(17) 0.104(10) Uani 1 1 d . . .
H10A H 0.8491 0.0781 1.4188 0.156 Uiso 1 1 calc R A .
H10B H 0.8301 0.1703 1.4392 0.156 Uiso 1 1 calc R . .
H10C H 0.9083 0.1531 1.4150 0.156 Uiso 1 1 calc R . .
C10 C 0.894(3) -0.1302(16) 0.763(5) 0.33(5) Uani 1 1 d . . .
H10D H 0.8947 -0.1906 0.7679 0.493 Uiso 1 1 calc R B .
H10E H 0.9452 -0.1069 0.8137 0.493 Uiso 1 1 calc R . .
H10F H 0.8955 -0.1146 0.7087 0.493 Uiso 1 1 calc R . .
C11' C 0.8843(15) 0.2925(14) 1.1287(19) 0.103(10) Uani 1 1 d . . .
H11A H 0.9360 0.3199 1.1301 0.155 Uiso 1 1 calc R A .
H11B H 0.8313 0.3062 1.0737 0.155 Uiso 1 1 calc R . .
H11C H 0.8934 0.2325 1.1323 0.155 Uiso 1 1 calc R . .
C11 C 0.9909(15) 0.0713(17) 0.820(3) 0.152(15) Uani 1 1 d . . .
H11D H 1.0342 0.0981 0.8064 0.229 Uiso 1 1 calc R B .
H11E H 1.0012 0.0115 0.8252 0.229 Uiso 1 1 calc R . .
H11F H 0.9971 0.0929 0.8759 0.229 Uiso 1 1 calc R . .
C12' C 0.8715(13) 0.4457(11) 1.2125(17) 0.088(8) Uani 1 1 d . . .
H12A H 0.9257 0.4623 1.2106 0.132 Uiso 1 1 calc R A .
H12B H 0.8701 0.4715 1.2633 0.132 Uiso 1 1 calc R . .
H12C H 0.8197 0.4636 1.1584 0.132 Uiso 1 1 calc R . .
C12 C 0.8912(19) 0.0524(14) 0.635(2) 0.113(10) Uani 1 1 d . . .
H12D H 0.9397 0.0820 0.6321 0.169 Uiso 1 1 calc R B .
H12E H 0.8361 0.0611 0.5806 0.169 Uiso 1 1 calc R . .
H12F H 0.9049 -0.0068 0.6432 0.169 Uiso 1 1 calc R . .
C13' C 0.9787(14) 0.3031(14) 1.3162(16) 0.092(8) Uani 1 1 d . . .
H13D H 1.0253 0.3307 1.3079 0.138 Uiso 1 1 calc R A .
H13E H 0.9882 0.2433 1.3193 0.138 Uiso 1 1 calc R . .
H13F H 0.9806 0.3225 1.3709 0.138 Uiso 1 1 calc R . .
C13 C 0.8845(16) 0.2083(12) 0.7243(17) 0.092(8) Uani 1 1 d . . .
H13A H 0.9349 0.2228 0.7148 0.138 Uiso 1 1 calc R B .
H13B H 0.8923 0.2334 0.7792 0.138 Uiso 1 1 calc R . .
H13C H 0.8297 0.2290 0.6752 0.138 Uiso 1 1 calc R . .
C14' C 0.649(2) 0.3635(13) 1.135(4) 0.114(17) Uani 0.72 1 d P A .
C14 C 0.668(2) 0.1236(13) 0.675(3) 0.079(10) Uani 0.82 1 d P B .
C15' C 0.629(5) 0.362(4) 1.067(6) 0.07(2) Uiso 0.72 1 d P . .
C15 C 0.6416(19) 0.1156(18) 0.589(2) 0.039(7) Uiso 0.82 1 d P . .
F1 F 0.7112(13) 0.2094(8) 0.7144(17) 0.136(9) Uani 0.82 1 d P . .
F1' F 0.5772(10) 0.3548(8) 1.1576(11) 0.070(4) Uani 0.72 1 d P . .
F2 F 0.5986(8) 0.1167(8) 0.6818(15) 0.104(7) Uani 0.82 1 d P . .
F2' F 0.6934(15) 0.4437(8) 1.1964(19) 0.133(10) Uani 0.72 1 d P . .
F3 F 0.5781(15) 0.1885(13) 0.5409(17) 0.174(12) Uani 0.82 1 d P B .
F3' F 0.5896(13) 0.2921(10) 1.0124(13) 0.095(6) Uani 0.72 1 d P A .
F4 F 0.6010(19) 0.054(2) 0.541(2) 0.224(17) Uani 0.82 1 d P B .
F4' F 0.6996(9) 0.3812(10) 1.0394(12) 0.081(5) Uani 0.72 1 d P A .
F5 F 0.695(2) 0.1397(13) 0.5561(14) 0.153(10) Uani 0.82 1 d P B .
F5' F 0.5657(9) 0.4251(10) 1.0143(11) 0.084(5) Uani 0.72 1 d P A .

loop_
_atom_site_aniso_label
_atom_site_aniso_U_11
_atom_site_aniso_U_22
_atom_site_aniso_U_33
_atom_site_aniso_U_23
_atom_site_aniso_U_13
_atom_site_aniso_U_12
Ir1 0.0328(3) 0.0291(3) 0.0513(4) -0.0012(2) 0.0273(3) 0.00009(17)
Ir1' 0.0317(3) 0.0313(3) 0.0653(5) 0.0087(2) 0.0273(3) 0.00522(18)
P1 0.053(2) 0.048(2) 0.097(4) 0.000(2) 0.047(3) -0.0108(18)
P1' 0.0339(17) 0.046(2) 0.078(3) 0.022(2) 0.024(2) -0.0031(15)
I1 0.229(3) 0.0795(12) 0.0853(17) -0.0396(11) 0.099(2) -0.0569(15)
I1' 0.1125(16) 0.0683(11) 0.0556(13) -0.0164(9) 0.0350(12) 0.0046(10)
I1'A 0.040(3) 0.059(4) 0.059(5) 0.029(3) 0.011(2) 0.009(2)
I1A 0.046(4) 0.037(3) 0.067(7) -0.009(4) -0.022(5) 0.021(3)
C1 0.15(3) 0.034(10) 0.09(2) 0.021(11) -0.041(19) -0.028(13)
C1' 0.074(13) 0.029(8) 0.18(3) 0.014(10) 0.097(16) 0.001(7)
C2 0.077(12) 0.037(8) 0.11(2) 0.022(10) 0.058(14) -0.010(8)
C2' 0.083(13) 0.020(6) 0.16(2) -0.003(9) 0.103(16) -0.003(7)
C3 0.036(7) 0.043(8) 0.090(16) 0.000(8) 0.028(9) -0.016(6)
C3' 0.033(6) 0.038(7) 0.073(13) 0.006(7) 0.034(8) -0.008(5)
C4 0.127(18) 0.022(7) 0.095(16) -0.019(8) 0.092(16) -0.026(9)
C4' 0.034(7) 0.058(9) 0.047(11) 0.013(7) 0.018(8) -0.001(6)
C5 0.14(2) 0.025(9) 0.29(5) 0.029(16) 0.17(3) 0.018(11)
C5' 0.035(7) 0.025(7) 0.126(19) 0.018(8) 0.032(10) -0.005(5)
C6 0.12(2) 0.11(2) 0.31(6) 0.14(3) -0.03(3) -0.036(18)
C6' 0.096(17) 0.057(12) 0.40(5) 0.06(2) 0.18(3) 0.025(11)
C7 0.41(6) 0.059(13) 0.24(4) -0.025(18) 0.28(5) -0.07(2)
C7' 0.100(19) 0.18(3) 0.12(2) -0.02(2) 0.09(2) -0.014(19)
C8 0.055(13) 0.16(3) 0.32(5) 0.16(3) -0.07(2) -0.068(16)
C8' 0.048(9) 0.074(12) 0.098(18) 0.025(11) 0.019(11) -0.009(8)
C9 0.61(10) 0.072(18) 0.20(4) -0.09(2) 0.26(6) -0.14(4)
C9' 0.18(3) 0.065(12) 0.14(2) 0.030(13) 0.14(2) 0.034(14)
C10' 0.089(15) 0.055(11) 0.089(19) 0.040(11) -0.024(14) -0.001(10)
C10 0.24(4) 0.073(17) 0.88(14) 0.16(4) 0.44(7) 0.08(2)
C11' 0.096(16) 0.096(15) 0.17(3) 0.074(16) 0.111(19) 0.050(13)
C11 0.058(13) 0.13(2) 0.28(5) 0.05(2) 0.08(2) -0.018(13)
C12' 0.053(10) 0.057(11) 0.12(2) 0.017(11) 0.016(12) -0.024(8)
C12 0.14(2) 0.101(17) 0.18(3) 0.014(17) 0.15(2) 0.002(15)
C13' 0.069(12) 0.095(15) 0.086(18) 0.035(13) 0.015(12) -0.026(11)
C13 0.107(17) 0.056(11) 0.10(2) -0.007(11) 0.040(15) -0.043(11)
C14' 0.09(2) 0.020(10) 0.31(6) -0.026(18) 0.16(3) -0.001(10)
C14 0.088(19) 0.039(12) 0.15(3) 0.021(16) 0.09(2) 0.028(12)
F1 0.176(16) 0.024(6) 0.31(3) 0.032(10) 0.199(19) 0.029(8)
F1' 0.070(9) 0.064(8) 0.100(13) 0.024(8) 0.061(9) 0.024(7)
F2 0.047(7) 0.056(8) 0.20(2) 0.056(10) 0.046(10) 0.027(6)
F2' 0.148(17) 0.013(6) 0.30(3) 0.012(11) 0.16(2) 0.009(8)
F3 0.135(18) 0.140(17) 0.16(2) 0.093(16) -0.005(16) 0.019(14)
F3' 0.097(12) 0.062(9) 0.078(14) -0.010(9) 0.001(11) -0.009(9)
F4 0.15(2) 0.25(3) 0.23(3) 0.17(3) 0.04(2) 0.08(2)
F4' 0.042(7) 0.106(12) 0.085(13) 0.009(10) 0.022(8) -0.001(7)
F5 0.22(3) 0.126(16) 0.068(14) 0.014(12) 0.033(16) 0.033(16)
F5' 0.046(7) 0.093(11) 0.078(12) 0.049(9) 0.002(8) 0.017(7)

loop_
_atom_type_symbol
_atom_type_description
_atom_type_scat_dispersion_real
_atom_type_scat_dispersion_imag
_atom_type_scat_source
C C 0.0033 0.0016 'International Tables Vol C Tables 4.2.6.8 and 6.1.1.4'
H H 0.0000 0.0000 'International Tables Vol C Tables 4.2.6.8 and 6.1.1.4'
F F 0.0171 0.0103 'International Tables Vol C Tables 4.2.6.8 and 6.1.1.4'
P P 0.1023 0.0942 'International Tables Vol C Tables 4.2.6.8 and 6.1.1.4'
I I -0.4742 1.8119 'International Tables Vol C Tables 4.2.6.8 and 6.1.1.4'
Ir Ir -1.4442 7.9887 'International Tables Vol C Tables 4.2.6.8 and 6.1.1.4'

loop_
_geom_angle_atom_site_label_1
_geom_angle_atom_site_label_2
_geom_angle_atom_site_label_3
_geom_angle
_geom_angle_site_symmetry_1
_geom_angle_site_symmetry_3
_geom_angle_publ_flag
C14 Ir1 C5 144.3(16) . . ?
C14 Ir1 C3 94.3(9) . . ?
C5 Ir1 C3 59.5(8) . . ?
C14 Ir1 C2 113.9(9) . . ?
C5 Ir1 C2 60.1(8) . . ?
C3 Ir1 C2 36.1(8) . . ?
C14 Ir1 C4 106.0(12) . . ?
C5 Ir1 C4 38.8(11) . . ?
C3 Ir1 C4 33.4(6) . . ?
C2 Ir1 C4 59.7(7) . . ?
C14 Ir1 P1 93.9(6) . . ?
C5 Ir1 P1 96.7(5) . . ?
C3 Ir1 P1 146.1(5) . . ?
C2 Ir1 P1 152.1(6) . . ?
C4 Ir1 P1 112.9(4) . . ?
C14 Ir1 C1 147.1(12) . . ?
C5 Ir1 C1 36.2(11) . . ?
C3 Ir1 C1 56.8(8) . . ?
C2 Ir1 C1 33.3(11) . . ?
C4 Ir1 C1 59.8(9) . . ?
P1 Ir1 C1 118.8(11) . . ?
C14 Ir1 I1 90.6(10) . . ?
C5 Ir1 I1 123.5(12) . . ?
C3 Ir1 I1 123.9(6) . . ?
C2 Ir1 I1 92.1(6) . . ?
C4 Ir1 I1 151.1(4) . . ?
P1 Ir1 I1 88.73(15) . . ?
C1 Ir1 I1 93.5(8) . . ?
C14 Ir1 I1A 13.9(10) . . ?
C5 Ir1 I1A 131.2(12) . . ?
C3 Ir1 I1A 87.9(5) . . ?
C2 Ir1 I1A 114.1(7) . . ?
C4 Ir1 I1A 93.9(6) . . ?
P1 Ir1 I1A 92.5(3) . . ?
C1 Ir1 I1A 144.4(8) . . ?
I1 Ir1 I1A 104.4(2) . . ?
C2' Ir1' C14' 107.0(12) . . ?
C2' Ir1' C5' 61.0(9) . . ?
C14' Ir1' C5' 152.9(7) . . ?
C2' Ir1' C3' 39.8(5) . . ?
C14' Ir1' C3' 93.7(8) . . ?
C5' Ir1' C3' 61.2(6) . . ?
C2' Ir1' C4' 63.6(6) . . ?
C14' Ir1' C4' 115.0(7) . . ?
C5' Ir1' C4' 38.5(5) . . ?
C3' Ir1' C4' 35.9(6) . . ?
C2' Ir1' P1' 109.4(4) . . ?
C14' Ir1' P1' 94.2(6) . . ?
C5' Ir1' P1' 112.5(4) . . ?
C3' Ir1' P1' 149.0(4) . . ?
C4' Ir1' P1' 150.9(4) . . ?
C2' Ir1' C1' 33.4(8) . . ?
C14' Ir1' C1' 139.9(12) . . ?
C5' Ir1' C1' 37.2(8) . . ?
C3' Ir1' C1' 60.3(6) . . ?
C4' Ir1' C1' 62.5(6) . . ?
P1' Ir1' C1' 95.7(4) . . ?
C2' Ir1' I1' 151.8(5) . . ?
C14' Ir1' I1' 91.9(11) . . ?
C5' Ir1' I1' 92.8(6) . . ?
C3' Ir1' I1' 120.4(4) . . ?
C4' Ir1' I1' 89.6(5) . . ?
P1' Ir1' I1' 89.26(15) . . ?
C1' Ir1' I1' 127.0(7) . . ?
C2' Ir1' I1'A 88.7(7) . . ?
C14' Ir1' I1'A 24.0(11) . . ?
C5' Ir1' I1'A 148.0(6) . . ?
C3' Ir1' I1'A 89.4(5) . . ?
C4' Ir1' I1'A 120.8(4) . . ?
P1' Ir1' I1'A 85.8(2) . . ?
C1' Ir1' I1'A 118.7(8) . . ?
I1' Ir1' I1'A 114.2(3) . . ?
C11 P1 C13 99.7(11) . . ?
C11 P1 C12 98.6(15) . . ?
C13 P1 C12 104.4(11) . . ?
C11 P1 Ir1 113.8(9) . . ?
C13 P1 Ir1 120.0(8) . . ?
C12 P1 Ir1 117.0(8) . . ?
C11' P1' C13' 101.5(11) . . ?
C11' P1' C12' 102.2(11) . . ?
C13' P1' C12' 103.8(9) . . ?
C11' P1' Ir1' 113.7(8) . . ?
C13' P1' Ir1' 115.2(7) . . ?
C12' P1' Ir1' 118.2(7) . . ?
C14' I1'A F3' 120.1(16) . . ?
C14' I1'A F4' 119.4(16) . . ?
F3' I1'A F4' 118.0(18) . . ?
C14' I1'A F5' 93.7(18) . . ?
F3' I1'A F5' 95.5(11) . . ?
F4' I1'A F5' 96.6(10) . . ?
C14' I1'A F1' 30.4(14) . . ?
F3' I1'A F1' 94.8(13) . . ?
F4' I1'A F1' 147.3(12) . . ?
F5' I1'A F1' 79.5(9) . . ?
C14' I1'A F2' 30.5(12) . . ?
F3' I1'A F2' 149.4(14) . . ?
F4' I1'A F2' 92.5(10) . . ?
F5' I1'A F2' 82.8(10) . . ?
F1' I1'A F2' 54.8(7) . . ?
C14' I1'A Ir1' 48.7(14) . . ?
F3' I1'A Ir1' 102.6(9) . . ?
F4' I1'A Ir1' 103.3(9) . . ?
F5' I1'A Ir1' 142.4(10) . . ?
F1' I1'A Ir1' 66.6(4) . . ?
F2' I1'A Ir1' 65.0(5) . . ?
C15 I1A C14 117(4) . . ?
C15 I1A F3 84(4) . . ?
C14 I1A F3 143.4(19) . . ?
C15 I1A F2 153(4) . . ?
C14 I1A F2 55.5(19) . . ?
F3 I1A F2 117.1(15) . . ?
C15 I1A F4 44(3) . . ?
C14 I1A F4 126.4(17) . . ?
F3 I1A F4 89.9(15) . . ?
F2 I1A F4 115.4(15) . . ?
C15 I1A F5 29(3) . . ?
C14 I1A F5 108.5(19) . . ?
F3 I1A F5 75.6(16) . . ?
F2 I1A F5 164.1(11) . . ?
F4 I1A F5 72.2(16) . . ?
C15 I1A F1 118(4) . . ?
C14 I1A F1 44.1(15) . . ?
F3 I1A F1 100.4(11) . . ?
F2 I1A F1 76.4(10) . . ?
F4 I1A F1 158.7(14) . . ?
F5 I1A F1 92.2(10) . . ?
C15 I1A Ir1 89(3) . . ?
C14 I1A Ir1 32.7(13) . . ?
F3 I1A Ir1 165.1(13) . . ?
F2 I1A Ir1 73.4(6) . . ?
F4 I1A Ir1 94.8(8) . . ?
F5 I1A Ir1 92.4(8) . . ?
F1 I1A Ir1 70.8(5) . . ?
C2 C1 C5 110(2) . . ?
C2 C1 C6 135(4) . . ?
C5 C1 C6 115(4) . . ?
C2 C1 Ir1 70.3(11) . . ?
C5 C1 Ir1 67.3(12) . . ?
C6 C1 Ir1 120.6(14) . . ?
C2' C1' C5' 109.1(15) . . ?
C2' C1' C6' 131(3) . . ?
C5' C1' C6' 120(3) . . ?
C2' C1' Ir1' 67.7(10) . . ?
C5' C1' Ir1' 68.9(9) . . ?
C6' C1' Ir1' 128.8(12) . . ?
C1 C2 C3 107(2) . . ?
C1 C2 C7 126(3) . . ?
C3 C2 C7 126(3) . . ?
C1 C2 Ir1 76.3(14) . . ?
C3 C2 Ir1 71.8(9) . . ?
C7 C2 Ir1 128.9(14) . . ?
C1' C2' C7' 122.0(18) . . ?
C1' C2' C3' 109(2) . . ?
C7' C2' C3' 124(2) . . ?
C1' C2' Ir1' 78.8(13) . . ?
C7' C2' Ir1' 134.4(15) . . ?
C3' C2' Ir1' 72.8(8) . . ?
C4 C3 C2 113.9(18) . . ?
C4 C3 C8 124(3) . . ?
C2 C3 C8 121(3) . . ?
C4 C3 Ir1 75.8(9) . . ?
C2 C3 Ir1 72.1(9) . . ?
C8 C3 Ir1 130.5(13) . . ?
C4' C3' C2' 107.8(15) . . ?
C4' C3' C8' 128.8(15) . . ?
C2' C3' C8' 123.0(19) . . ?
C4' C3' Ir1' 72.7(8) . . ?
C2' C3' Ir1' 67.4(8) . . ?
C8' C3' Ir1' 130.7(10) . . ?
C3 C4 C9 131(3) . . ?
C3 C4 C5 103.3(19) . . ?
C9 C4 C5 125(3) . . ?
C3 C4 Ir1 70.8(9) . . ?
C9 C4 Ir1 127.7(15) . . ?
C5 C4 Ir1 66.9(10) . . ?
C3' C4' C9' 124.0(17) . . ?
C3' C4' C5' 105.1(15) . . ?
C9' C4' C5' 131(2) . . ?
C3' C4' Ir1' 71.4(8) . . ?
C9' C4' Ir1' 128.0(13) . . ?
C5' C4' Ir1' 69.8(8) . . ?
C1 C5 C4 105(2) . . ?
C1 C5 C10 124(4) . . ?
C4 C5 C10 129(4) . . ?
C1 C5 Ir1 76.5(13) . . ?
C4 C5 Ir1 74.3(11) . . ?
C10 C5 Ir1 129.0(15) . . ?
C1' C5' C4' 107.6(17) . . ?
C1' C5' C10' 131.7(19) . . ?
C4' C5' C10' 120(2) . . ?
C1' C5' Ir1' 73.8(10) . . ?
C4' C5' Ir1' 71.7(8) . . ?
C10' C5' Ir1' 128.5(12) . . ?
I1'A C14' F1' 124(3) . . ?
I1'A C14' C15' 13(4) . . ?
F1' C14' C15' 115(5) . . ?
I1'A C14' F2' 126(2) . . ?
F1' C14' F2' 96(2) . . ?
C15' C14' F2' 123(5) . . ?
I1'A C14' Ir1' 107.3(12) . . ?
F1' C14' Ir1' 101(2) . . ?
C15' C14' Ir1' 120(4) . . ?
F2' C14' Ir1' 97(2) . . ?
I1A C14 F2 85(3) . . ?
I1A C14 C15 23.2(16) . . ?
F2 C14 C15 105(3) . . ?
I1A C14 F1 111(2) . . ?
F2 C14 F1 108.0(19) . . ?
C15 C14 F1 114(2) . . ?
I1A C14 Ir1 133(2) . . ?
F2 C14 Ir1 111.6(19) . . ?
C15 C14 Ir1 113.2(16) . . ?
F1 C14 Ir1 105(2) . . ?
F4' C15' F5' 97(5) . . ?
F4' C15' F3' 99(5) . . ?
F5' C15' F3' 99(5) . . ?
F4' C15' C14' 118(6) . . ?
F5' C15' C14' 116(6) . . ?
F3' C15' C14' 124(7) . . ?
I1A C15 F4 117(4) . . ?
I1A C15 C14 40(3) . . ?
F4 C15 C14 126(3) . . ?
I1A C15 F5 139(4) . . ?
F4 C15 F5 103(3) . . ?
C14 C15 F5 120(3) . . ?
I1A C15 F3 73(4) . . ?
F4 C15 F3 102(2) . . ?
C14 C15 F3 107(2) . . ?
F5 C15 F3 90(2) . . ?
C14 F1 I1A 25.1(14) . . ?
C14' F1' I1'A 26(2) . . ?
C14 F2 I1A 39(2) . . ?
C14' F2' I1'A 23.1(16) . . ?
I1A F3 C15 22.4(10) . . ?
I1'A F3' C15' 12(3) . . ?
C15 F4 I1A 19.0(15) . . ?
C15' F4' I1'A 10(3) . . ?
C15 F5 I1A 12.4(13) . . ?
C15' F5' I1'A 9(4) . . ?

loop_
_geom_bond_atom_site_label_1
_geom_bond_atom_site_label_2
_geom_bond_distance
_geom_bond_site_symmetry_2
_geom_bond_publ_flag
Ir1 C14 2.12(3) . ?
Ir1 C5 2.178(18) . ?
Ir1 C3 2.221(13) . ?
Ir1 C2 2.224(15) . ?
Ir1 C4 2.280(14) . ?
Ir1 P1 2.283(4) . ?
Ir1 C1 2.30(2) . ?
Ir1 I1 2.7498(19) . ?
Ir1 I1A 2.849(9) . ?
Ir1' C2' 2.154(16) . ?
Ir1' C14' 2.26(4) . ?
Ir1' C5' 2.219(15) . ?
Ir1' C3' 2.229(13) . ?
Ir1' C4' 2.245(14) . ?
Ir1' P1' 2.280(4) . ?
Ir1' C1' 2.284(16) . ?
Ir1' I1' 2.8051(19) . ?
Ir1' I1'A 2.874(10) . ?
P1 C11 1.81(3) . ?
P1 C13 1.845(18) . ?
P1 C12 1.86(2) . ?
P1' C11' 1.81(3) . ?
P1' C13' 1.81(2) . ?
P1' C12' 1.882(17) . ?
I1'A C14' 1.22(5) . ?
I1'A F3' 1.26(2) . ?
I1'A F4' 1.30(2) . ?
I1'A F5' 1.624(16) . ?
I1'A F1' 2.33(2) . ?
I1'A F2' 2.51(3) . ?
I1A C15 0.58(2) . ?
I1A C14 0.94(4) . ?
I1A F3 1.46(2) . ?
I1A F2 1.48(3) . ?
I1A F4 1.59(4) . ?
I1A F5 1.78(3) . ?
I1A F1 2.07(2) . ?
C1 C2 1.30(4) . ?
C1 C5 1.39(4) . ?
C1 C6 1.59(4) . ?
C1' C2' 1.28(3) . ?
C1' C5' 1.44(3) . ?
C1' C6' 1.47(2) . ?
C2 C3 1.38(3) . ?
C2 C7 1.45(3) . ?
C2' C7' 1.50(3) . ?
C2' C3' 1.492(19) . ?
C3 C4 1.30(2) . ?
C3 C8 1.54(3) . ?
C3' C4' 1.38(2) . ?
C3' C8' 1.55(2) . ?
C4 C9 1.38(4) . ?
C4 C5 1.48(4) . ?
C4' C9' 1.47(2) . ?
C4' C5' 1.47(2) . ?
C5 C10 1.49(3) . ?
C5' C10' 1.48(3) . ?
C14' F1' 1.42(3) . ?
C14' C15' 1.04(10) . ?
C14' F2' 1.59(4) . ?
C14 F2 1.23(3) . ?
C14 C15 1.31(5) . ?
C14 F1 1.54(3) . ?
C15' F4' 1.49(8) . ?
C15' F5' 1.43(6) . ?
C15' F3' 1.40(8) . ?
C15 F4 1.24(4) . ?
C15 F5 1.31(4) . ?
C15 F3 1.52(3) . ?
